data_4000513
_journal_name_full 'Chemistry of Materials'
_journal_paper_doi 10.1021/cm050412c
_journal_year 2005
_chemical_formula_sum 'In P2 Se6 Tl'
_chemical_formula_weight 854.89
_chemical_name_common 'Thallium Indium Phosphorus Selenide'
_space_group_IT_number 2
_symmetry_cell_setting triclinic
_symmetry_space_group_name_Hall '-P 1'
_symmetry_space_group_name_H-M 'P -1'
_cell_angle_alpha 100.553(5)
_cell_angle_beta 93.735(5)
_cell_angle_gamma 113.451(4)
_cell_formula_units_Z 2
_cell_length_a 6.4310(14)
_cell_length_b 7.5002(16)
_cell_length_c 12.124(3)
_cell_measurement_temperature 175(5)
_cell_volume 521.20(19)
_diffrn_ambient_temperature 175(5)
_exptl_crystal_density_diffrn 5.447
_cod_depositor_comments
;
The following automatic conversions were performed:
'_symmetry_cell_setting' value 'Triclinic' changed to 'triclinic'
according to '/home/saulius/struct/CIF-dictionaries/cif_core.dic'
dictionary named 'cif_core.dic' version 2.4.1 from 2010-06-29.

Automatic conversion script
Id: cif_fix_enum 1527 2010-12-29 10:47:43Z saulius 
;
_cod_database_code 4000513

loop_
_symmetry_equiv_pos_as_xyz
'x, y, z'
'-x, -y, -z'

loop_
_atom_site_label
_atom_site_type_symbol
_atom_site_fract_x
_atom_site_fract_y
_atom_site_fract_z
_atom_site_U_iso_or_equiv
_atom_site_adp_type
_atom_site_occupancy
_atom_site_symmetry_multiplicity
_atom_site_calc_flag
_atom_site_refinement_flags
_atom_site_disorder_assembly
_atom_site_disorder_group
Tl1 Tl 0.81115(16) 0.17187(16) 0.46133(8) 0.0256(3) Uani 1 1 d . . .
In1 In 0.2938(2) 0.5696(2) 0.09371(12) 0.0123(3) Uani 1 1 d . . .
P1 P 0.8001(9) 0.5540(9) 0.2533(4) 0.0124(11) Uani 1 1 d . . .
P2 P 0.9340(9) 0.8469(8) 0.2033(4) 0.0090(10) Uani 1 1 d . . .
Se1 Se 0.0563(3) 0.7850(3) 0.03734(16) 0.0099(4) Uani 1 1 d . . .
Se2 Se 0.5311(3) 0.3414(3) 0.11002(16) 0.0094(4) Uani 1 1 d . . .
Se3 Se 0.2043(3) 0.0604(3) 0.33061(18) 0.0153(5) Uani 1 1 d . . .
Se4 Se 0.0946(3) 0.4807(3) 0.27646(17) 0.0121(4) Uani 1 1 d . . .
Se5 Se 0.6427(3) 0.9256(3) 0.18285(17) 0.0129(4) Uani 1 1 d . . .
Se6 Se 0.6710(3) 0.5905(3) 0.41032(16) 0.0158(5) Uani 1 1 d . . .
